data_7023224
loop_
_publ_author_name
'Thu\'ery, Pierre'
'Rivi\`ere, Eric'

_publ_section_title
;
 Uranyl-copper(II) heterometallic oxalate complexes: coordination polymers
 and frameworks.
;
_journal_issue 29
_journal_name_full 'Dalton transactions (Cambridge, England : 2003)'
_journal_page_first 10551
_journal_page_last 10558
_journal_paper_doi 10.1039/c3dt51020d
_journal_volume 42
_journal_year 2013
_chemical_formula_sum 'C12 H8 Cu N4 O11 U'
_chemical_formula_weight 685.79
_space_group_IT_number 14
_symmetry_cell_setting monoclinic
_symmetry_space_group_name_Hall '-P 2ybc'
_symmetry_space_group_name_H-M 'P 1 21/c 1'
_atom_sites_solution_hydrogens geom
_atom_sites_solution_primary direct
_atom_sites_solution_secondary difmap
_audit_creation_method SHELXL-97
_cell_angle_alpha 90.00
_cell_angle_beta 98.833(2)
_cell_angle_gamma 90.00
_cell_formula_units_Z 4
_cell_length_a 15.6832(8)
_cell_length_b 11.7371(3)
_cell_length_c 9.2826(5)
_cell_measurement_reflns_used 62661
_cell_measurement_temperature 150(2)
_cell_measurement_theta_max 30.51
_cell_measurement_theta_min 2.82
_cell_volume 1688.43(13)
_computing_cell_refinement 'HKL2000 (Otwinowski & Minor, 1997)'
_computing_data_collection 'COLLECT (Nonius, 1998)'
_computing_data_reduction 'HKL2000 (Otwinowski & Minor, 1997)'
_computing_molecular_graphics 'SHELXTL (Sheldrick, 2008)'
_computing_publication_material 'SHELXTL (Sheldrick, 2008); PLATON (Spek, 2003)'
_computing_structure_refinement 'SHELXL-97 (Sheldrick, 2008)'
_computing_structure_solution 'SHELXS-97 (Sheldrick, 2008)'
_diffrn_ambient_temperature 150(2)
_diffrn_measured_fraction_theta_full 0.999
_diffrn_measured_fraction_theta_max 0.999
_diffrn_measurement_device_type 'Nonius Kappa-CCD area-detector diffractometer'
_diffrn_measurement_method 'two \f and six \w scans with 2\% steps (472 frames)'
_diffrn_radiation_monochromator graphite
_diffrn_radiation_source 'fine-focus sealed tube'
_diffrn_radiation_type MoK\a
_diffrn_radiation_wavelength 0.71073
_diffrn_reflns_av_R_equivalents 0.0647
_diffrn_reflns_av_sigmaI/netI 0.0699
_diffrn_reflns_limit_h_max 22
_diffrn_reflns_limit_h_min -22
_diffrn_reflns_limit_k_max 16
_diffrn_reflns_limit_k_min -16
_diffrn_reflns_limit_l_max 13
_diffrn_reflns_limit_l_min -13
_diffrn_reflns_number 62661
_diffrn_reflns_theta_full 30.51
_diffrn_reflns_theta_max 30.51
_diffrn_reflns_theta_min 2.82
_diffrn_standards_decay_% 0
_diffrn_standards_interval_time 0
_diffrn_standards_number 0
_exptl_absorpt_coefficient_mu 10.912
_exptl_absorpt_correction_T_max 0.646
_exptl_absorpt_correction_T_min 0.404
_exptl_absorpt_correction_type multi-scan
_exptl_absorpt_process_details 'SCALEPACK (Otwinowski & Minor, 1997)'
_exptl_crystal_colour 'translucent light green'
_exptl_crystal_density_diffrn 2.698
_exptl_crystal_density_method 'not measured'
_exptl_crystal_description platelet
_exptl_crystal_F_000 1268
_exptl_crystal_size_max 0.15
_exptl_crystal_size_mid 0.13
_exptl_crystal_size_min 0.04
_refine_diff_density_max 0.898
_refine_diff_density_min -1.796
_refine_diff_density_rms 0.204
_refine_ls_extinction_method none
_refine_ls_goodness_of_fit_ref 0.949
_refine_ls_hydrogen_treatment constr
_refine_ls_matrix_type full
_refine_ls_number_parameters 262
_refine_ls_number_reflns 5156
_refine_ls_number_restraints 0
_refine_ls_restrained_S_all 0.949
_refine_ls_R_factor_all 0.0446
_refine_ls_R_factor_gt 0.0281
_refine_ls_shift/su_max 0.001
_refine_ls_shift/su_mean 0.000
_refine_ls_structure_factor_coef Fsqd
_refine_ls_weighting_details 'calc w=1/[\s^2^(Fo^2^)+(0.0151P)^2^] where P=(Fo^2^+2Fc^2^)/3'
_refine_ls_weighting_scheme calc
_refine_ls_wR_factor_gt 0.0518
_refine_ls_wR_factor_ref 0.0552
_reflns_number_gt 4042
_reflns_number_total 5156
_reflns_threshold_expression >2sigma(I)
_cod_data_source_file c3dt51020d.txt
_cod_data_source_block 2
_cod_original_sg_symbol_H-M 'P 21/c'
_cod_database_code 7023224

loop_
_symmetry_equiv_pos_as_xyz
'x, y, z'
'-x, y+1/2, -z+1/2'
'-x, -y, -z'
'x, -y-1/2, z-1/2'

loop_
_atom_site_label
_atom_site_type_symbol
_atom_site_fract_x
_atom_site_fract_y
_atom_site_fract_z
_atom_site_U_iso_or_equiv
_atom_site_adp_type
_atom_site_occupancy
_atom_site_symmetry_multiplicity
_atom_site_calc_flag
_atom_site_refinement_flags
U U 0.570891(8) 0.362482(12) 0.239457(13) 0.01651(5) Uani 1 1 d .
Cu Cu 0.81859(3) 0.51536(4) -0.07408(5) 0.02221(11) Uani 1 1 d .
O1 O 0.53819(16) 0.3597(2) 0.0490(3) 0.0229(6) Uani 1 1 d .
O2 O 0.60442(16) 0.3705(2) 0.4290(3) 0.0240(6) Uani 1 1 d .
O3 O 0.60389(15) 0.5642(2) 0.2264(2) 0.0197(6) Uani 1 1 d .
O4 O 0.55393(14) 0.7423(2) 0.2358(3) 0.0205(6) Uani 1 1 d .
O5 O 0.44944(15) 0.4826(3) 0.2613(3) 0.0224(6) Uani 1 1 d .
O6 O 0.39785(15) 0.6610(2) 0.2534(3) 0.0201(5) Uani 1 1 d .
O7 O 0.71711(15) 0.3303(3) 0.2059(3) 0.0240(6) Uani 1 1 d .
O8 O 0.73547(16) 0.4666(2) 0.0476(3) 0.0272(6) Uani 1 1 d .
O9 O 0.88164(16) 0.3772(2) -0.0041(3) 0.0247(6) Uani 1 1 d .
O10 O 0.85737(16) 0.2170(3) 0.1142(3) 0.0301(7) Uani 1 1 d .
O11 O 0.75792(15) 0.4401(2) -0.2762(3) 0.0250(6) Uani 1 1 d .
H11A H 0.7068 0.4312 -0.2994 0.030 Uiso 1 1 d R
H11B H 0.7802 0.3896 -0.3120 0.030 Uiso 1 1 d R
N1 N 0.78289(18) 0.6778(3) -0.0712(3) 0.0208(7) Uani 1 1 d .
N2 N 0.90823(18) 0.5809(3) -0.1786(3) 0.0215(7) Uani 1 1 d .
N3 N 0.94238(19) 0.7523(3) -0.2947(3) 0.0250(7) Uani 1 1 d .
N4 N 0.8282(2) 0.8631(3) -0.1303(3) 0.0250(8) Uani 1 1 d .
C1 C 0.5466(2) 0.6368(3) 0.2358(4) 0.0182(8) Uani 1 1 d .
C2 C 0.4565(2) 0.5882(4) 0.2512(4) 0.0186(8) Uani 1 1 d .
C3 C 0.7571(2) 0.3753(3) 0.1122(4) 0.0215(8) Uani 1 1 d .
C4 C 0.8390(2) 0.3134(4) 0.0723(4) 0.0221(8) Uani 1 1 d .
C5 C 0.7230(2) 0.7218(4) 0.0031(4) 0.0248(9) Uani 1 1 d .
H5 H 0.6870 0.6740 0.0464 0.030 Uiso 1 1 calc R
C6 C 0.7157(2) 0.8388(4) 0.0140(4) 0.0258(9) Uani 1 1 d .
H6 H 0.6761 0.8711 0.0670 0.031 Uiso 1 1 calc R
C7 C 0.7686(2) 0.9062(4) -0.0556(4) 0.0268(9) Uani 1 1 d .
H7 H 0.7629 0.9850 -0.0506 0.032 Uiso 1 1 calc R
C8 C 0.8323(2) 0.7504(3) -0.1336(4) 0.0192(8) Uani 1 1 d .
C9 C 0.8991(2) 0.6925(4) -0.2075(4) 0.0227(8) Uani 1 1 d .
C10 C 0.9669(2) 0.5233(4) -0.2395(4) 0.0246(8) Uani 1 1 d .
H10 H 0.9746 0.4458 -0.2212 0.030 Uiso 1 1 calc R
C11 C 1.0162(2) 0.5781(4) -0.3299(4) 0.0260(9) Uani 1 1 d .
H11 H 1.0580 0.5391 -0.3715 0.031 Uiso 1 1 calc R
C12 C 1.0014(2) 0.6923(4) -0.3560(4) 0.0275(9) Uani 1 1 d .
H12 H 1.0331 0.7299 -0.4182 0.033 Uiso 1 1 calc R

loop_
_atom_site_aniso_label
_atom_site_aniso_U_11
_atom_site_aniso_U_22
_atom_site_aniso_U_33
_atom_site_aniso_U_23
_atom_site_aniso_U_13
_atom_site_aniso_U_12
U 0.01870(7) 0.01320(8) 0.01826(7) 0.00043(6) 0.00480(5) 0.00017(5)
Cu 0.0228(2) 0.0179(3) 0.0280(2) 0.0015(2) 0.01076(18) -0.00011(19)
O1 0.0295(14) 0.0200(17) 0.0193(12) -0.0017(12) 0.0039(10) -0.0006(11)
O2 0.0283(14) 0.0237(18) 0.0195(12) -0.0020(11) 0.0020(10) -0.0017(11)
O3 0.0196(12) 0.0160(15) 0.0238(12) 0.0006(11) 0.0042(10) 0.0018(11)
O4 0.0202(12) 0.0151(15) 0.0272(13) 0.0000(11) 0.0070(10) 0.0007(10)
O5 0.0227(13) 0.0131(15) 0.0335(14) -0.0003(12) 0.0113(11) 0.0002(11)
O6 0.0194(12) 0.0160(14) 0.0265(13) -0.0004(11) 0.0090(10) 0.0008(11)
O7 0.0207(12) 0.0247(16) 0.0282(13) 0.0031(13) 0.0086(10) 0.0002(11)
O8 0.0272(14) 0.0229(17) 0.0346(15) 0.0037(14) 0.0146(12) 0.0020(12)
O9 0.0228(13) 0.0237(17) 0.0299(14) 0.0041(13) 0.0110(11) 0.0022(11)
O10 0.0277(14) 0.0244(18) 0.0415(16) 0.0073(14) 0.0158(12) 0.0060(13)
O11 0.0199(12) 0.0242(17) 0.0315(14) -0.0048(13) 0.0053(11) -0.0051(11)
N1 0.0220(15) 0.0191(18) 0.0218(15) -0.0012(14) 0.0052(12) -0.0006(13)
N2 0.0229(15) 0.0190(19) 0.0233(15) -0.0006(14) 0.0060(12) -0.0038(14)
N3 0.0248(16) 0.025(2) 0.0265(16) 0.0033(15) 0.0069(13) -0.0027(14)
N4 0.0270(16) 0.023(2) 0.0251(16) 0.0003(15) 0.0027(13) -0.0013(14)
C1 0.0190(16) 0.020(2) 0.0158(16) 0.0010(15) 0.0035(13) -0.0026(15)
C2 0.0209(17) 0.018(2) 0.0172(17) 0.0002(15) 0.0052(14) 0.0017(16)
C3 0.0166(16) 0.024(2) 0.0242(18) -0.0011(17) 0.0055(14) -0.0020(15)
C4 0.0218(18) 0.023(2) 0.0222(18) 0.0004(17) 0.0045(14) 0.0004(16)
C5 0.0237(18) 0.029(2) 0.0225(18) 0.0000(18) 0.0046(15) 0.0010(17)
C6 0.0259(19) 0.026(2) 0.0245(19) -0.0025(18) 0.0021(15) 0.0034(17)
C7 0.030(2) 0.017(2) 0.033(2) 0.0008(19) 0.0021(17) 0.0067(17)
C8 0.0193(17) 0.016(2) 0.0210(17) 0.0002(16) -0.0006(14) -0.0018(15)
C9 0.0233(18) 0.022(2) 0.0225(18) -0.0034(17) 0.0044(15) -0.0032(16)
C10 0.0252(19) 0.019(2) 0.031(2) -0.0024(18) 0.0074(16) -0.0010(17)
C11 0.0250(19) 0.029(3) 0.0256(19) -0.0043(18) 0.0077(15) -0.0039(17)
C12 0.0250(19) 0.031(3) 0.028(2) -0.0016(19) 0.0086(16) -0.0041(18)

loop_
_atom_type_symbol
_atom_type_description
_atom_type_scat_dispersion_real
_atom_type_scat_dispersion_imag
_atom_type_scat_source
C C 0.0033 0.0016 'International Tables Vol C Tables 4.2.6.8 and 6.1.1.4'
H H 0.0000 0.0000 'International Tables Vol C Tables 4.2.6.8 and 6.1.1.4'
N N 0.0061 0.0033 'International Tables Vol C Tables 4.2.6.8 and 6.1.1.4'
O O 0.0106 0.0060 'International Tables Vol C Tables 4.2.6.8 and 6.1.1.4'
Cu Cu 0.3201 1.2651 'International Tables Vol C Tables 4.2.6.8 and 6.1.1.4'
U U -9.6767 9.6646 'International Tables Vol C Tables 4.2.6.8 and 6.1.1.4'

loop_
_geom_angle_atom_site_label_1
_geom_angle_atom_site_label_2
_geom_angle_atom_site_label_3
_geom_angle
_geom_angle_site_symmetry_1
_geom_angle_site_symmetry_3
O2 U O1 177.95(12) . .
O2 U O7 89.62(10) . .
O1 U O7 90.20(10) . .
O2 U O5 90.19(10) . .
O1 U O5 89.05(10) . .
O7 U O5 153.13(9) . .
O2 U O6 89.81(10) . 2_645
O1 U O6 92.04(10) . 2_645
O7 U O6 69.76(9) . 2_645
O5 U O6 137.11(8) . 2_645
O2 U O3 87.96(10) . .
O1 U O3 89.99(10) . .
O7 U O3 86.08(9) . .
O5 U O3 67.07(8) . .
O6 U O3 155.75(8) 2_645 .
O2 U O4 93.29(10) . 2_645
O1 U O4 88.26(10) . 2_645
O7 U O4 135.79(9) . 2_645
O5 U O4 71.03(10) . 2_645
O6 U O4 66.15(8) 2_645 2_645
O3 U O4 138.08(8) . 2_645
O8 Cu O9 85.00(11) . .
O8 Cu N2 172.40(12) . .
O9 Cu N2 97.10(12) . .
O8 Cu N1 93.40(12) . .
O9 Cu N1 156.74(12) . .
N2 Cu N1 81.77(13) . .
O8 Cu O11 98.01(10) . .
O9 Cu O11 94.70(11) . .
N2 Cu O11 89.12(11) . .
N1 Cu O11 108.48(11) . .
C1 O3 U 120.0(2) . .
C1 O4 U 119.8(2) . 2_655
C2 O5 U 119.7(2) . .
C2 O6 U 121.3(2) . 2_655
C3 O7 U 127.7(2) . .
C3 O8 Cu 112.1(2) . .
C4 O9 Cu 112.7(2) . .
Cu O11 H11A 125.0 . .
Cu O11 H11B 120.7 . .
H11A O11 H11B 106.2 . .
C8 N1 C5 118.1(4) . .
C8 N1 Cu 114.9(2) . .
C5 N1 Cu 126.4(3) . .
C10 N2 C9 118.0(3) . .
C10 N2 Cu 126.7(3) . .
C9 N2 Cu 114.6(2) . .
C9 N3 C12 115.1(4) . .
C8 N4 C7 115.3(3) . .
O4 C1 O3 127.7(3) . .
O4 C1 C2 116.9(3) . .
O3 C1 C2 115.5(4) . .
O5 C2 O6 126.8(4) . .
O5 C2 C1 117.7(3) . .
O6 C2 C1 115.5(4) . .
O8 C3 O7 124.2(3) . .
O8 C3 C4 117.1(3) . .
O7 C3 C4 118.7(4) . .
O10 C4 O9 126.8(3) . .
O10 C4 C3 121.2(3) . .
O9 C4 C3 112.0(3) . .
N1 C5 C6 119.3(4) . .
N1 C5 H5 120.3 . .
C6 C5 H5 120.3 . .
C7 C6 C5 118.2(4) . .
C7 C6 H6 120.9 . .
C5 C6 H6 120.9 . .
N4 C7 C6 122.8(4) . .
N4 C7 H7 118.6 . .
C6 C7 H7 118.6 . .
N4 C8 N1 126.2(3) . .
N4 C8 C9 120.2(3) . .
N1 C8 C9 113.6(4) . .
N3 C9 N2 126.0(3) . .
N3 C9 C8 119.7(4) . .
N2 C9 C8 114.3(3) . .
N2 C10 C11 120.5(4) . .
N2 C10 H10 119.8 . .
C11 C10 H10 119.8 . .
C12 C11 C10 117.6(4) . .
C12 C11 H11 121.2 . .
C10 C11 H11 121.2 . .
N3 C12 C11 122.7(4) . .
N3 C12 H12 118.6 . .
C11 C12 H12 118.6 . .

loop_
_geom_bond_atom_site_label_1
_geom_bond_atom_site_label_2
_geom_bond_distance
_geom_bond_site_symmetry_2
U O2 1.760(2) .
U O1 1.764(2) .
U O7 2.391(2) .
U O5 2.403(3) .
U O6 2.414(3) 2_645
U O3 2.430(3) .
U O4 2.452(2) 2_645
Cu O8 1.937(2) .
Cu O9 1.957(3) .
Cu N2 1.982(3) .
Cu N1 1.989(3) .
Cu O11 2.158(2) .
O3 C1 1.251(4) .
O4 C1 1.244(4) .
O4 U 2.452(2) 2_655
O5 C2 1.249(5) .
O6 C2 1.258(5) .
O6 U 2.414(3) 2_655
O7 C3 1.264(4) .
O8 C3 1.250(4) .
O9 C4 1.288(4) .
O10 C4 1.217(5) .
O11 H11A 0.8038 .
O11 H11B 0.7866 .
N1 C8 1.342(5) .
N1 C5 1.350(4) .
N2 C10 1.335(5) .
N2 C9 1.341(5) .
N3 C9 1.333(5) .
N3 C12 1.355(5) .
N4 C8 1.325(5) .
N4 C7 1.346(5) .
C1 C2 1.550(5) .
C3 C4 1.568(5) .
C5 C6 1.383(6) .
C5 H5 0.9300 .
C6 C7 1.377(5) .
C6 H6 0.9300 .
C7 H7 0.9300 .
C8 C9 1.500(5) .
C10 C11 1.384(5) .
C10 H10 0.9300 .
C11 C12 1.376(6) .
C11 H11 0.9300 .
C12 H12 0.9300 .

loop_
_geom_hbond_atom_site_label_D
_geom_hbond_atom_site_label_H
_geom_hbond_atom_site_label_A
_geom_hbond_distance_DH
_geom_hbond_distance_HA
_geom_hbond_distance_DA
_geom_hbond_angle_DHA
_geom_hbond_site_symmetry_A
O11 H11A O6 0.80 2.06 2.753(3) 143.5 3_665
O11 H11B O10 0.79 1.94 2.712(4) 167.9 4_565
